data_1519115
loop_
_publ_author_name
'Morris, John N.'
'Harman, Mary'
'Hursthouse, Michael B.'

_publ_section_title
;
 91MH29 - C41H50NP2SB11
;
_journal_name_full 'Crystal Structure Report Archive'
_journal_page_first 1031
_journal_year 1991
_chemical_formula_sum 'C37 H43 B12 Cl2 N P2'
_chemical_formula_weight 764.28
_space_group_IT_number 14
_symmetry_cell_setting monoclinic
_symmetry_space_group_name_Hall '-P 2ybc'
_symmetry_space_group_name_H-M 'P 1 21/c 1'
_atom_sites_solution_hydrogens geom
_atom_sites_solution_primary direct
_atom_sites_solution_secondary difmap
_cell_angle_alpha 90.00
_cell_angle_beta 101.05
_cell_angle_gamma 90.00
_cell_formula_units_Z 4
_cell_length_a 11.032(2)
_cell_length_b 21.135(4)
_cell_length_c 17.970(3)
_cell_measurement_temperature 293(2)
_cell_volume 4112.2(13)
_computing_cell_refinement REFINE
_computing_data_collection 'MADNES (Pflugrath & Messerschmidt, 1989)'
_computing_data_reduction 'ABSURD (Karaulov, 1992)'
_computing_publication_material SHELXL97
_computing_structure_refinement 'SHELXL97 (Sheldrick, 2008)'
_computing_structure_solution 'SIR92 (Altomare, Cascarano, Giacovazzo & Guaglitardi, 1993)'
_diffrn_ambient_temperature 293(2)
_diffrn_measured_fraction_theta_full 0.833
_diffrn_measured_fraction_theta_max 0.833
_diffrn_measurement_device_type 'Delft instruments FAST area detector'
_diffrn_measurement_method 'Intensity measurements as described by Darr, Drake, Hursthouse & Malik (1993)'
_diffrn_radiation_monochromator graphite
_diffrn_radiation_source 'rotating anode generator'
_diffrn_radiation_type MoK\a
_diffrn_radiation_wavelength 0.71069
_diffrn_reflns_av_R_equivalents 0.0680
_diffrn_reflns_av_sigmaI/netI 0.1957
_diffrn_reflns_limit_h_max 12
_diffrn_reflns_limit_h_min -13
_diffrn_reflns_limit_k_max 13
_diffrn_reflns_limit_k_min -23
_diffrn_reflns_limit_l_max 16
_diffrn_reflns_limit_l_min -20
_diffrn_reflns_number 16223
_diffrn_reflns_theta_full 25.01
_diffrn_reflns_theta_max 25.01
_diffrn_reflns_theta_min 3.01
_exptl_absorpt_coefficient_mu 0.265
_exptl_absorpt_correction_type none
_exptl_crystal_colour unk
_exptl_crystal_density_diffrn 1.234
_exptl_crystal_density_method 'not measured'
_exptl_crystal_description unk
_exptl_crystal_F_000 1584
_exptl_crystal_size_max 0.2
_exptl_crystal_size_mid 0.2
_exptl_crystal_size_min 0.2
_refine_diff_density_max 0.991
_refine_diff_density_min -0.497
_refine_diff_density_rms 0.111
_refine_ls_extinction_method none
_refine_ls_goodness_of_fit_ref 0.880
_refine_ls_hydrogen_treatment constr
_refine_ls_matrix_type full
_refine_ls_number_parameters 391
_refine_ls_number_reflns 6035
_refine_ls_number_restraints 0
_refine_ls_restrained_S_all 0.880
_refine_ls_R_factor_all 0.1447
_refine_ls_R_factor_gt 0.1013
_refine_ls_shift/su_max 0.000
_refine_ls_shift/su_mean 0.000
_refine_ls_structure_factor_coef Fsqd
_refine_ls_weighting_details 'calc w=1/[\s^2^(Fo^2^)+(0.0930P)^2^+0.0000P] where P=(Fo^2^+2Fc^2^)/3'
_refine_ls_weighting_scheme calc
_refine_ls_wR_factor_gt 0.2747
_refine_ls_wR_factor_ref 0.3036
_reflns_number_gt 2448
_reflns_number_total 6035
_reflns_threshold_expression >2\s(I)
_cod_data_source_file eCrystal-1031.cif
_cod_data_source_block s80
_cod_depositor_comments
;
Citation :
Morris, John N. and Harman, Mary and Hursthouse, Michael B. (1991) 
University of Southampton, Crystal Structure Report Archive. 
(doi:10.5258/ecrystals/1031)
http://ecrystals.chem.soton.ac.uk/1031/
;
_cod_original_sg_symbol_H-M P2(1)/c
_cod_database_code 1519115

loop_
_symmetry_equiv_pos_as_xyz
'x, y, z'
'x, -y+1/2, z+1/2'
'-x, -y, -z'
'-x, y-1/2, -z-1/2'

loop_
_atom_site_label
_atom_site_type_symbol
_atom_site_fract_x
_atom_site_fract_y
_atom_site_fract_z
_atom_site_U_iso_or_equiv
_atom_site_adp_type
_atom_site_occupancy
_atom_site_symmetry_multiplicity
_atom_site_calc_flag
_atom_site_refinement_flags
_atom_site_disorder_assembly
_atom_site_disorder_group
P1 P 0.10475(16) 0.15317(9) 0.43338(9) 0.0495(5) Uani 1 1 d . . .
P2 P -0.11932(15) 0.21249(8) 0.46849(9) 0.0448(5) Uani 1 1 d . . .
C1 C 0.32273(12) 0.19549(7) 0.39435(7) 0.084(3) Uani 1 1 d . . .
H1 H 0.3469 0.1533 0.3974 0.101 Uiso 1 1 calc R . .
C2 C 0.40247(12) 0.24165(7) 0.37671(7) 0.092(3) Uani 1 1 d R . .
H2 H 0.4800 0.2303 0.3680 0.110 Uiso 1 1 d R . .
C3 C 0.36634(12) 0.30477(7) 0.37211(7) 0.092(3) Uani 1 1 d R . .
H3 H 0.4197 0.3356 0.3603 0.111 Uiso 1 1 d R . .
C4 C 0.25045(12) 0.32174(7) 0.38515(7) 0.094(3) Uani 1 1 d R . .
H4 H 0.2263 0.3640 0.3821 0.112 Uiso 1 1 d R . .
C5 C 0.17070(12) 0.27559(7) 0.40278(7) 0.071(2) Uani 1 1 d R . .
H5 H 0.0932 0.2869 0.4115 0.085 Uiso 1 1 d R . .
C6 C 0.20684(12) 0.21246(7) 0.40738(7) 0.0539(18) Uani 1 1 d R . .
C7 C 0.12243(12) 0.07391(7) 0.55520(7) 0.076(2) Uani 1 1 d R . .
H7 H 0.0627 0.0501 0.5237 0.091 Uiso 1 1 d R . .
C8 C 0.16548(12) 0.05481(7) 0.62958(7) 0.104(3) Uani 1 1 d R . .
H8 H 0.1346 0.0182 0.6478 0.125 Uiso 1 1 d R . .
C9 C 0.25470(12) 0.09042(7) 0.67670(7) 0.096(3) Uani 1 1 d R . .
H9 H 0.2835 0.0776 0.7265 0.115 Uiso 1 1 d R . .
C10 C 0.30087(12) 0.14514(7) 0.64943(7) 0.089(3) Uani 1 1 d R . .
H10 H 0.3606 0.1690 0.6809 0.106 Uiso 1 1 d R . .
C11 C 0.25782(12) 0.16425(7) 0.57504(7) 0.069(2) Uani 1 1 d R . .
H11 H 0.2887 0.2009 0.5568 0.082 Uiso 1 1 d R . .
C12 C 0.16860(12) 0.12863(7) 0.52792(7) 0.0536(17) Uani 1 1 d R . .
C13 C 0.02084(12) 0.08493(7) 0.30450(7) 0.064(2) Uani 1 1 d R . .
H13 H -0.0382 0.1167 0.2936 0.077 Uiso 1 1 d R . .
C14 C 0.02256(12) 0.03560(7) 0.25355(7) 0.082(3) Uani 1 1 d R . .
H14 H -0.0353 0.0344 0.2085 0.098 Uiso 1 1 d R . .
C15 C 0.11081(12) -0.01192(7) 0.26988(7) 0.095(3) Uani 1 1 d R . .
H15 H 0.1120 -0.0449 0.2358 0.114 Uiso 1 1 d R . .
C16 C 0.19733(12) -0.01010(7) 0.33717(7) 0.100(3) Uani 1 1 d R . .
H16 H 0.2564 -0.0419 0.3481 0.120 Uiso 1 1 d R . .
C17 C 0.19561(12) 0.03923(7) 0.38813(7) 0.088(3) Uani 1 1 d R . .
H17 H 0.2535 0.0404 0.4332 0.105 Uiso 1 1 d R . .
C18 C 0.10737(12) 0.08675(7) 0.37180(7) 0.0564(18) Uani 1 1 d R . .
C19 C -0.19368(12) 0.27621(7) 0.33425(7) 0.0620(19) Uani 1 1 d R . .
H19 H -0.1549 0.2436 0.3132 0.074 Uiso 1 1 d R . .
C20 C -0.25505(12) 0.32356(7) 0.28809(7) 0.077(2) Uani 1 1 d R . .
H20 H -0.2573 0.3226 0.2361 0.092 Uiso 1 1 d R . .
C21 C -0.31302(12) 0.37236(7) 0.31963(7) 0.081(2) Uani 1 1 d R . .
H21 H -0.3541 0.4040 0.2887 0.097 Uiso 1 1 d R . .
C22 C -0.30961(12) 0.37381(7) 0.39733(7) 0.078(2) Uani 1 1 d R . .
H22 H -0.3484 0.4065 0.4184 0.094 Uiso 1 1 d R . .
C23 C -0.24824(12) 0.32647(7) 0.44350(7) 0.0601(19) Uani 1 1 d R . .
H23 H -0.2460 0.3274 0.4955 0.072 Uiso 1 1 d R . .
C24 C -0.19028(12) 0.27767(7) 0.41196(7) 0.0486(16) Uani 1 1 d R . .
C25 C 0.01468(12) 0.29904(7) 0.56709(7) 0.0617(19) Uani 1 1 d R . .
H25 H 0.0082 0.3259 0.5255 0.074 Uiso 1 1 d R . .
C26 C 0.08354(12) 0.31734(7) 0.63683(7) 0.082(2) Uani 1 1 d R . .
H26 H 0.1231 0.3564 0.6419 0.098 Uiso 1 1 d R . .
C27 C 0.09330(12) 0.27724(7) 0.69902(7) 0.086(3) Uani 1 1 d R . .
H27 H 0.1394 0.2895 0.7457 0.104 Uiso 1 1 d R . .
C28 C 0.03419(12) 0.21884(7) 0.69147(7) 0.077(2) Uani 1 1 d R . .
H28 H 0.0407 0.1920 0.7331 0.093 Uiso 1 1 d R . .
C29 C -0.03467(12) 0.20054(7) 0.62172(7) 0.0614(19) Uani 1 1 d R . .
H29 H -0.0742 0.1615 0.6167 0.074 Uiso 1 1 d R . .
C30 C -0.04443(12) 0.24064(7) 0.55954(7) 0.0502(17) Uani 1 1 d R . .
C31 C -0.31843(12) 0.18161(7) 0.53315(7) 0.069(2) Uani 1 1 d R . .
H31 H -0.3049 0.2203 0.5581 0.083 Uiso 1 1 d R . .
C32 C -0.41601(12) 0.14334(7) 0.54408(7) 0.089(3) Uani 1 1 d R . .
H32 H -0.4678 0.1564 0.5763 0.107 Uiso 1 1 d R . .
C33 C -0.43619(12) 0.08553(7) 0.50685(7) 0.093(3) Uani 1 1 d R . .
H33 H -0.5015 0.0599 0.5142 0.111 Uiso 1 1 d R . .
C34 C -0.35879(12) 0.06599(7) 0.45868(7) 0.086(3) Uani 1 1 d R . .
H34 H -0.3723 0.0273 0.4338 0.103 Uiso 1 1 d R . .
C35 C -0.26120(12) 0.10426(7) 0.44774(7) 0.0604(19) Uani 1 1 d R . .
H35 H -0.2094 0.0912 0.4155 0.072 Uiso 1 1 d R . .
C36 C -0.24102(12) 0.16207(7) 0.48497(7) 0.0492(16) Uani 1 1 d R . .
B2 B 0.6248(13) 0.0750(7) 0.1157(8) 0.116(4) Uani 1 1 d . . .
B3 B 0.4718(11) 0.0705(7) 0.0807(6) 0.104(4) Uani 1 1 d . . .
H3A H 0.4357 0.0492 0.0250 0.125 Uiso 1 1 calc R . .
B4 B 0.6481(10) 0.0687(6) 0.2112(7) 0.104(4) Uani 1 1 d . . .
H4A H 0.7310 0.0485 0.2472 0.124 Uiso 1 1 calc R . .
B5 B 0.3928(12) 0.0578(7) 0.1493(7) 0.115(4) Uani 1 1 d . . .
H5A H 0.3082 0.0291 0.1428 0.138 Uiso 1 1 calc R . .
B6 B 0.5025(11) 0.0585(7) 0.2329(8) 0.122(5) Uani 1 1 d . . .
B7 B 0.5373(11) 0.1401(8) 0.0840(6) 0.113(5) Uani 1 1 d . . .
H7A H 0.5479 0.1666 0.0330 0.136 Uiso 1 1 calc R . .
B8 B 0.6501(10) 0.1404(7) 0.1640(7) 0.107(4) Uani 1 1 d . . .
B9 B 0.3954(10) 0.1303(6) 0.1061(6) 0.095(4) Uani 1 1 d . . .
H9A H 0.3116 0.1501 0.0706 0.114 Uiso 1 1 calc R . .
B10 B 0.5692(11) 0.1329(7) 0.2429(6) 0.106(4) Uani 1 1 d . . .
H10A H 0.6011 0.1551 0.2986 0.127 Uiso 1 1 calc R . .
B11 B 0.4103(10) 0.1256(7) 0.2075(6) 0.105(4) Uani 1 1 d . . .
H11A H 0.3400 0.1417 0.2392 0.126 Uiso 1 1 calc R . .
B12 B 0.5050(12) 0.1813(6) 0.1619(7) 0.115(4) Uani 1 1 d . . .
H12 H 0.4965 0.2330 0.1642 0.138 Uiso 1 1 calc R . .
Cl1 Cl 0.0252(5) 0.4329(2) 0.4228(2) 0.199(2) Uani 1 1 d . . .
Cl2 Cl 0.7785(6) 0.1767(4) 0.1643(4) 0.156(3) Uani 0.50 1 d P . .
Cl3 Cl 0.7297(12) 0.0382(9) 0.0805(7) 0.357(10) Uani 0.50 1 d P . .
B1 B 0.5431(14) 0.0235(8) 0.1510(8) 0.126(5) Uani 1 1 d . . .
H1X H 0.5582 -0.0275 0.1443 0.151 Uiso 1 1 calc R . .
N1 N -0.0312(5) 0.1765(3) 0.4246(3) 0.0545(14) Uani 1 1 d . . .
H1A H -0.0715 0.1659 0.3806 0.065 Uiso 1 1 calc R . .
C40 C 0.4699(17) 0.0229(17) 0.3017(12) 0.45(2) Uani 1 1 d . . .
H40A H 0.5257 0.0355 0.3471 0.670 Uiso 1 1 calc R . .
H40B H 0.4769 -0.0219 0.2945 0.670 Uiso 1 1 calc R . .
H40C H 0.3868 0.0329 0.3063 0.670 Uiso 1 1 calc R . .

loop_
_atom_site_aniso_label
_atom_site_aniso_U_11
_atom_site_aniso_U_22
_atom_site_aniso_U_33
_atom_site_aniso_U_23
_atom_site_aniso_U_13
_atom_site_aniso_U_12
P1 0.0449(10) 0.0613(12) 0.0415(10) -0.0004(8) 0.0067(8) 0.0086(9)
P2 0.0404(9) 0.0520(11) 0.0415(9) -0.0034(7) 0.0064(7) 0.0000(8)
C1 0.054(5) 0.138(8) 0.061(5) 0.018(5) 0.014(4) 0.024(5)
C2 0.054(5) 0.147(9) 0.081(6) 0.008(6) 0.026(4) -0.020(6)
C3 0.083(7) 0.124(8) 0.071(6) 0.002(5) 0.015(5) -0.033(6)
C4 0.114(8) 0.085(7) 0.090(6) -0.006(5) 0.037(6) -0.027(6)
C5 0.073(5) 0.073(6) 0.071(5) -0.004(4) 0.023(4) -0.006(5)
C6 0.046(4) 0.083(5) 0.032(3) 0.000(3) 0.005(3) 0.006(4)
C7 0.106(7) 0.060(5) 0.061(5) 0.004(4) 0.017(4) 0.010(5)
C8 0.177(11) 0.069(6) 0.076(6) 0.022(5) 0.051(7) 0.030(7)
C9 0.118(8) 0.115(8) 0.053(5) 0.016(5) 0.016(5) 0.036(7)
C10 0.072(6) 0.140(9) 0.051(5) 0.009(5) 0.005(4) 0.002(6)
C11 0.058(5) 0.103(7) 0.044(4) 0.012(4) 0.007(4) 0.005(4)
C12 0.046(4) 0.066(5) 0.049(4) 0.004(3) 0.010(3) 0.010(4)
C13 0.066(5) 0.071(5) 0.055(4) -0.002(4) 0.010(4) 0.011(4)
C14 0.092(6) 0.089(6) 0.062(5) -0.023(4) 0.011(4) 0.012(5)
C15 0.101(7) 0.097(7) 0.087(6) -0.036(5) 0.020(5) 0.015(6)
C16 0.104(7) 0.099(7) 0.091(6) -0.025(5) 0.005(5) 0.049(6)
C17 0.091(6) 0.097(7) 0.071(5) -0.011(4) 0.001(5) 0.045(6)
C18 0.052(4) 0.065(5) 0.053(4) -0.001(3) 0.013(3) 0.008(4)
C19 0.073(5) 0.062(5) 0.050(4) -0.001(3) 0.010(4) 0.010(4)
C20 0.089(6) 0.082(6) 0.056(5) 0.014(4) 0.006(4) 0.015(5)
C21 0.065(5) 0.086(7) 0.088(6) 0.026(5) 0.007(5) 0.005(5)
C22 0.067(5) 0.073(6) 0.095(6) 0.008(4) 0.016(5) 0.018(5)
C23 0.066(5) 0.057(5) 0.062(4) 0.004(3) 0.022(4) 0.008(4)
C24 0.045(4) 0.046(4) 0.055(4) -0.001(3) 0.009(3) -0.005(3)
C25 0.059(5) 0.067(5) 0.058(4) -0.011(3) 0.008(4) -0.017(4)
C26 0.077(6) 0.093(7) 0.074(5) -0.030(5) 0.009(4) -0.027(5)
C27 0.071(5) 0.140(8) 0.047(4) -0.030(5) 0.007(4) -0.008(6)
C28 0.075(5) 0.115(7) 0.039(4) 0.001(4) 0.005(4) -0.003(5)
C29 0.057(5) 0.071(5) 0.056(4) 0.000(3) 0.011(4) -0.006(4)
C30 0.035(4) 0.071(5) 0.044(4) -0.002(3) 0.007(3) 0.002(3)
C31 0.051(5) 0.076(6) 0.084(5) 0.008(4) 0.021(4) 0.003(4)
C32 0.053(5) 0.095(7) 0.123(7) 0.018(6) 0.026(5) 0.003(5)
C33 0.061(5) 0.072(6) 0.139(8) 0.028(6) 0.004(5) -0.020(5)
C34 0.096(7) 0.050(5) 0.104(7) 0.007(4) -0.003(5) -0.022(5)
C35 0.077(5) 0.046(4) 0.055(4) 0.000(3) 0.004(4) -0.006(4)
C36 0.042(4) 0.055(4) 0.046(4) 0.008(3) 0.000(3) 0.001(3)
B2 0.103(10) 0.135(12) 0.111(10) -0.034(8) 0.026(8) 0.033(9)
B3 0.098(9) 0.132(11) 0.081(8) -0.021(7) 0.013(7) 0.031(9)
B4 0.068(7) 0.107(10) 0.126(9) 0.039(7) -0.005(7) 0.008(7)
B5 0.095(9) 0.129(12) 0.108(9) 0.012(8) -0.016(7) -0.003(8)
B6 0.081(8) 0.158(14) 0.117(10) 0.061(9) -0.008(7) -0.028(9)
B7 0.083(8) 0.199(16) 0.058(6) 0.014(7) 0.015(6) 0.014(9)
B8 0.063(7) 0.140(12) 0.117(9) 0.037(8) 0.013(6) 0.016(7)
B9 0.075(7) 0.141(11) 0.067(6) -0.006(6) 0.006(5) 0.012(7)
B10 0.097(9) 0.147(12) 0.064(6) 0.005(6) -0.012(6) 0.008(9)
B11 0.070(7) 0.151(12) 0.089(8) -0.001(7) 0.003(6) 0.005(8)
B12 0.124(11) 0.099(10) 0.109(9) 0.000(7) -0.010(8) 0.034(8)
Cl1 0.252(5) 0.165(4) 0.180(4) 0.069(3) 0.042(4) 0.014(4)
Cl2 0.131(5) 0.195(7) 0.136(5) 0.041(5) 0.007(4) -0.052(5)
Cl3 0.222(11) 0.58(3) 0.249(12) -0.112(14) 0.003(9) 0.178(15)
B1 0.137(12) 0.121(12) 0.118(10) 0.003(9) 0.020(9) 0.031(10)
N1 0.049(3) 0.072(4) 0.039(3) -0.008(2) 0.000(2) 0.006(3)
C40 0.152(16) 0.87(7) 0.29(2) 0.33(4) -0.026(16) -0.10(3)

loop_
_atom_type_symbol
_atom_type_description
_atom_type_scat_dispersion_real
_atom_type_scat_dispersion_imag
_atom_type_scat_source
C C 0.0033 0.0016 'International Tables Vol C Tables 4.2.6.8 and 6.1.1.4'
H H 0.0000 0.0000 'International Tables Vol C Tables 4.2.6.8 and 6.1.1.4'
N N 0.0061 0.0033 'International Tables Vol C Tables 4.2.6.8 and 6.1.1.4'
P P 0.1023 0.0942 'International Tables Vol C Tables 4.2.6.8 and 6.1.1.4'
B B 0.0013 0.0007 'International Tables Vol C Tables 4.2.6.8 and 6.1.1.4'
Cl Cl 0.1484 0.1585 'International Tables Vol C Tables 4.2.6.8 and 6.1.1.4'

loop_
_geom_angle_atom_site_label_1
_geom_angle_atom_site_label_2
_geom_angle_atom_site_label_3
_geom_angle
_geom_angle_site_symmetry_1
_geom_angle_site_symmetry_3
N1 P1 C12 112.6(2) . .
N1 P1 C18 108.3(2) . .
C12 P1 C18 108.05(12) . .
N1 P1 C6 113.0(2) . .
C12 P1 C6 107.20(11) . .
C18 P1 C6 107.42(10) . .
N1 P2 C36 110.7(2) . .
N1 P2 C30 113.6(2) . .
C36 P2 C30 106.12(10) . .
N1 P2 C24 109.5(2) . .
C36 P2 C24 106.94(11) . .
C30 P2 C24 109.68(11) . .
C2 C1 C6 120.0 . .
C2 C1 H1 120.0 . .
C6 C1 H1 120.0 . .
C1 C2 C3 120.0 . .
C1 C2 H2 120.0 . .
C3 C2 H2 120.0 . .
C4 C3 C2 120.0 . .
C4 C3 H3 120.0 . .
C2 C3 H3 120.0 . .
C3 C4 C5 120.0 . .
C3 C4 H4 120.0 . .
C5 C4 H4 120.0 . .
C4 C5 C6 120.0 . .
C4 C5 H5 120.0 . .
C6 C5 H5 120.0 . .
C1 C6 C5 120.0 . .
C1 C6 P1 120.27(7) . .
C5 C6 P1 119.70(7) . .
C8 C7 C12 120.0 . .
C8 C7 H7 120.0 . .
C12 C7 H7 120.0 . .
C7 C8 C9 120.0 . .
C7 C8 H8 120.0 . .
C9 C8 H8 120.0 . .
C8 C9 C10 120.0 . .
C8 C9 H9 120.0 . .
C10 C9 H9 120.0 . .
C11 C10 C9 120.0 . .
C11 C10 H10 120.0 . .
C9 C10 H10 120.0 . .
C10 C11 C12 120.0 . .
C10 C11 H11 120.0 . .
C12 C11 H11 120.0 . .
C11 C12 C7 120.0 . .
C11 C12 P1 121.74(7) . .
C7 C12 P1 118.19(7) . .
C18 C13 C14 120.0 . .
C18 C13 H13 120.0 . .
C14 C13 H13 120.0 . .
C13 C14 C15 120.0 . .
C13 C14 H14 120.0 . .
C15 C14 H14 120.0 . .
C16 C15 C14 120.0 . .
C16 C15 H15 120.0 . .
C14 C15 H15 120.0 . .
C15 C16 C17 120.0 . .
C15 C16 H16 120.0 . .
C17 C16 H16 120.0 . .
C16 C17 C18 120.0 . .
C16 C17 H17 120.0 . .
C18 C17 H17 120.0 . .
C13 C18 C17 120.0 . .
C13 C18 P1 117.99(7) . .
C17 C18 P1 121.96(7) . .
C24 C19 C20 120.0 . .
C24 C19 H19 120.0 . .
C20 C19 H19 120.0 . .
C19 C20 C21 120.0 . .
C19 C20 H20 120.0 . .
C21 C20 H20 120.0 . .
C22 C21 C20 120.0 . .
C22 C21 H21 120.0 . .
C20 C21 H21 120.0 . .
C21 C22 C23 120.0 . .
C21 C22 H22 120.0 . .
C23 C22 H22 120.0 . .
C22 C23 C24 120.0 . .
C22 C23 H23 120.0 . .
C24 C23 H23 120.0 . .
C19 C24 C23 120.0 . .
C19 C24 P2 118.38(6) . .
C23 C24 P2 121.48(6) . .
C26 C25 C30 120.0 . .
C26 C25 H25 120.0 . .
C30 C25 H25 120.0 . .
C25 C26 C27 120.0 . .
C25 C26 H26 120.0 . .
C27 C26 H26 120.0 . .
C26 C27 C28 120.0 . .
C26 C27 H27 120.0 . .
C28 C27 H27 120.0 . .
C29 C28 C27 120.0 . .
C29 C28 H28 120.0 . .
C27 C28 H28 120.0 . .
C28 C29 C30 120.0 . .
C28 C29 H29 120.0 . .
C30 C29 H29 120.0 . .
C29 C30 C25 120.0 . .
C29 C30 P2 118.94(7) . .
C25 C30 P2 120.71(7) . .
C36 C31 C32 120.0 . .
C36 C31 H31 120.0 . .
C32 C31 H31 120.0 . .
C33 C32 C31 120.0 . .
C33 C32 H32 120.0 . .
C31 C32 H32 120.0 . .
C34 C33 C32 120.0 . .
C34 C33 H33 120.0 . .
C32 C33 H33 120.0 . .
C33 C34 C35 120.0 . .
C33 C34 H34 120.0 . .
C35 C34 H34 120.0 . .
C34 C35 C36 120.0 . .
C34 C35 H35 120.0 . .
C36 C35 H35 120.0 . .
C31 C36 C35 120.0 . .
C31 C36 P2 119.86(7) . .
C35 C36 P2 120.10(7) . .
B1 B2 Cl3 108.9(13) . .
B1 B2 B8 114.4(10) . .
Cl3 B2 B8 123.6(12) . .
B1 B2 B4 62.4(8) . .
Cl3 B2 B4 112.2(11) . .
B8 B2 B4 63.2(7) . .
B1 B2 B3 61.0(8) . .
Cl3 B2 B3 124.5(10) . .
B8 B2 B3 107.6(9) . .
B4 B2 B3 108.7(9) . .
B1 B2 B7 110.4(9) . .
Cl3 B2 B7 130.9(12) . .
B8 B2 B7 61.5(8) . .
B4 B2 B7 111.5(8) . .
B3 B2 B7 57.5(7) . .
B9 B3 B7 62.6(8) . .
B9 B3 B5 63.0(7) . .
B7 B3 B5 114.1(9) . .
B9 B3 B1 116.1(9) . .
B7 B3 B1 111.4(10) . .
B5 B3 B1 65.4(8) . .
B9 B3 B2 112.7(10) . .
B7 B3 B2 62.1(9) . .
B5 B3 B2 111.3(9) . .
B1 B3 B2 57.5(8) . .
B9 B3 H3A 117.0 . .
B7 B3 H3A 118.7 . .
B5 B3 H3A 117.3 . .
B1 B3 H3A 118.6 . .
B2 B3 H3A 121.6 . .
B2 B4 B1 56.7(8) . .
B2 B4 B6 105.7(9) . .
B1 B4 B6 62.0(8) . .
B2 B4 B8 56.7(7) . .
B1 B4 B8 104.4(9) . .
B6 B4 B8 108.4(9) . .
B2 B4 B10 106.2(8) . .
B1 B4 B10 108.5(9) . .
B6 B4 B10 59.2(8) . .
B8 B4 B10 62.6(7) . .
B2 B4 H4A 125.2 . .
B1 B4 H4A 122.7 . .
B6 B4 H4A 121.3 . .
B8 B4 H4A 122.5 . .
B10 B4 H4A 120.8 . .
B3 B5 B9 57.7(7) . .
B3 B5 B6 105.1(10) . .
B9 B5 B6 108.2(10) . .
B3 B5 B11 107.1(10) . .
B9 B5 B11 62.2(7) . .
B6 B5 B11 60.1(8) . .
B3 B5 B1 57.8(7) . .
B9 B5 B1 105.7(10) . .
B6 B5 B1 60.2(8) . .
B11 B5 B1 108.7(10) . .
B3 B5 H5A 124.5 . .
B9 B5 H5A 122.1 . .
B6 B5 H5A 122.2 . .
B11 B5 H5A 120.4 . .
B1 B5 H5A 122.6 . .
C40 B6 B10 121.2(16) . .
C40 B6 B4 127.3(11) . .
B10 B6 B4 61.2(7) . .
C40 B6 B5 117.1(12) . .
B10 B6 B5 108.1(9) . .
B4 B6 B5 109.1(10) . .
C40 B6 B11 112.9(15) . .
B10 B6 B11 60.4(7) . .
B4 B6 B11 110.9(9) . .
B5 B6 B11 60.7(7) . .
C40 B6 B1 126.3(18) . .
B10 B6 B1 107.2(9) . .
B4 B6 B1 58.4(8) . .
B5 B6 B1 61.7(8) . .
B11 B6 B1 110.3(8) . .
B3 B7 B9 58.6(7) . .
B3 B7 B8 106.2(10) . .
B9 B7 B8 111.0(8) . .
B3 B7 B2 60.4(9) . .
B9 B7 B2 108.0(10) . .
B8 B7 B2 56.8(7) . .
B3 B7 B12 108.8(9) . .
B9 B7 B12 62.2(7) . .
B8 B7 B12 63.3(7) . .
B2 B7 B12 108.9(8) . .
B3 B7 H7A 122.9 . .
B9 B7 H7A 120.4 . .
B8 B7 H7A 121.5 . .
B2 B7 H7A 122.8 . .
B12 B7 H7A 119.2 . .
Cl2 B8 B2 117.8(10) . .
Cl2 B8 B7 120.1(9) . .
B2 B8 B7 61.7(9) . .
Cl2 B8 B4 120.5(8) . .
B2 B8 B4 60.1(8) . .
B7 B8 B4 109.3(11) . .
Cl2 B8 B12 123.1(10) . .
B2 B8 B12 109.4(9) . .
B7 B8 B12 59.1(7) . .
B4 B8 B12 109.4(9) . .
Cl2 B8 B10 127.0(10) . .
B2 B8 B10 106.3(10) . .
B7 B8 B10 105.5(8) . .
B4 B8 B10 59.4(7) . .
B12 B8 B10 59.7(7) . .
B3 B9 B7 58.8(7) . .
B3 B9 B5 59.4(8) . .
B7 B9 B5 108.1(10) . .
B3 B9 B12 107.1(8) . .
B7 B9 B12 60.0(7) . .
B5 B9 B12 110.7(8) . .
B3 B9 B11 106.8(9) . .
B7 B9 B11 109.5(8) . .
B5 B9 B11 60.1(7) . .
B12 B9 B11 62.8(7) . .
B3 B9 H9A 123.6 . .
B7 B9 H9A 121.8 . .
B5 B9 H9A 121.0 . .
B12 B9 H9A 120.1 . .
B11 B9 H9A 120.8 . .
B6 B10 B11 60.5(7) . .
B6 B10 B4 59.6(8) . .
B11 B10 B4 109.6(9) . .
B6 B10 B12 109.6(8) . .
B11 B10 B12 63.1(7) . .
B4 B10 B12 108.4(8) . .
B6 B10 B8 105.1(9) . .
B11 B10 B8 109.3(7) . .
B4 B10 B8 58.0(7) . .
B12 B10 B8 59.9(6) . .
B6 B10 H10A 122.5 . .
B11 B10 H10A 119.4 . .
B4 B10 H10A 122.0 . .
B12 B10 H10A 119.9 . .
B8 B10 H10A 123.5 . .
B10 B11 B6 59.1(7) . .
B10 B11 B5 106.0(9) . .
B6 B11 B5 59.2(7) . .
B10 B11 B9 104.7(8) . .
B6 B11 B9 104.1(9) . .
B5 B11 B9 57.7(7) . .
B10 B11 B12 59.9(6) . .
B6 B11 B12 106.2(8) . .
B5 B11 B12 105.0(9) . .
B9 B11 B12 58.0(6) . .
B10 B11 H11A 122.7 . .
B6 B11 H11A 123.1 . .
B5 B11 H11A 123.3 . .
B9 B11 H11A 124.7 . .
B12 B11 H11A 122.9 . .
B7 B12 B9 57.7(7) . .
B7 B12 B10 104.8(9) . .
B9 B12 B10 103.3(9) . .
B7 B12 B8 57.6(7) . .
B9 B12 B8 103.1(9) . .
B10 B12 B8 60.4(7) . .
B7 B12 B11 104.9(10) . .
B9 B12 B11 59.2(7) . .
B10 B12 B11 57.0(6) . .
B8 B12 B11 104.9(9) . .
B7 B12 H12 123.9 . .
B9 B12 H12 124.7 . .
B10 B12 H12 123.8 . .
B8 B12 H12 123.7 . .
B11 B12 H12 123.5 . .
B2 B1 B3 61.5(8) . .
B2 B1 B4 60.9(8) . .
B3 B1 B4 107.9(11) . .
B2 B1 B6 107.0(11) . .
B3 B1 B6 102.7(9) . .
B4 B1 B6 59.6(7) . .
B2 B1 B5 107.6(10) . .
B3 B1 B5 56.9(7) . .
B4 B1 B5 107.2(10) . .
B6 B1 B5 58.1(7) . .
B2 B1 H1X 120.5 . .
B3 B1 H1X 123.7 . .
B4 B1 H1X 121.1 . .
B6 B1 H1X 124.4 . .
B5 B1 H1X 123.3 . .
P1 N1 P2 141.6(4) . .
P1 N1 H1A 109.2 . .
P2 N1 H1A 109.2 . .
B6 C40 H40A 109.5 . .
B6 C40 H40B 109.5 . .
H40A C40 H40B 109.5 . .
B6 C40 H40C 109.5 . .
H40A C40 H40C 109.5 . .
H40B C40 H40C 109.5 . .

loop_
_geom_bond_atom_site_label_1
_geom_bond_atom_site_label_2
_geom_bond_distance
_geom_bond_site_symmetry_2
P1 N1 1.557(5) .
P1 C12 1.787(2) .
P1 C18 1.791(2) .
P1 C6 1.805(2) .
P2 N1 1.562(5) .
P2 C36 1.783(2) .
P2 C30 1.787(2) .
P2 C24 1.799(2) .
C1 C2 1.3903 .
C1 C6 1.3903 .
C1 H1 0.9300 .
C2 C3 1.3904 .
C2 H2 0.9302 .
C3 C4 1.3902 .
C3 H3 0.9301 .
C4 C5 1.3903 .
C4 H4 0.9302 .
C5 C6 1.3903 .
C5 H5 0.9302 .
C7 C8 1.3900 .
C7 C12 1.3903 .
C7 H7 0.9301 .
C8 C9 1.3902 .
C8 H8 0.9302 .
C9 C10 1.3903 .
C9 H9 0.9300 .
C10 C11 1.3901 .
C10 H10 0.9301 .
C11 C12 1.3902 .
C11 H11 0.9302 .
C13 C18 1.3901 .
C13 C14 1.3902 .
C13 H13 0.9302 .
C14 C15 1.3903 .
C14 H14 0.9301 .
C15 C16 1.3901 .
C15 H15 0.9301 .
C16 C17 1.3902 .
C16 H16 0.9302 .
C17 C18 1.3903 .
C17 H17 0.9301 .
C19 C24 1.3900 .
C19 C20 1.3902 .
C19 H19 0.9302 .
C20 C21 1.3902 .
C20 H20 0.9300 .
C21 C22 1.3900 .
C21 H21 0.9302 .
C22 C23 1.3902 .
C22 H22 0.9302 .
C23 C24 1.3902 .
C23 H23 0.9300 .
C25 C26 1.3901 .
C25 C30 1.3904 .
C25 H25 0.9301 .
C26 C27 1.3901 .
C26 H26 0.9302 .
C27 C28 1.3903 .
C27 H27 0.9300 .
C28 C29 1.3901 .
C28 H28 0.9301 .
C29 C30 1.3901 .
C29 H29 0.9302 .
C31 C36 1.3902 .
C31 C32 1.3903 .
C31 H31 0.9302 .
C32 C33 1.3903 .
C32 H32 0.9301 .
C33 C34 1.3901 .
C33 H33 0.9302 .
C34 C35 1.3903 .
C34 H34 0.9302 .
C35 C36 1.3903 .
C35 H35 0.9301 .
B2 B1 1.62(2) .
B2 Cl3 1.620(15) .
B2 B8 1.629(19) .
B2 B4 1.691(17) .
B2 B3 1.687(18) .
B2 B7 1.716(19) .
B3 B9 1.633(15) .
B3 B7 1.636(18) .
B3 B5 1.662(16) .
B3 B1 1.679(18) .
B3 H3A 1.1000 .
B4 B1 1.715(19) .
B4 B6 1.737(17) .
B4 B8 1.739(16) .
B4 B10 1.765(17) .
B4 H4A 1.1000 .
B5 B9 1.721(17) .
B5 B6 1.739(16) .
B5 B11 1.764(18) .
B5 B1 1.805(19) .
B5 H5A 1.1000 .
B6 C40 1.549(18) .
B6 B10 1.730(18) .
B6 B11 1.754(19) .
B6 B1 1.78(2) .
B7 B9 1.699(16) .
B7 B8 1.712(16) .
B7 B12 1.741(17) .
B7 H7A 1.1000 .
B8 Cl2 1.610(13) .
B8 B12 1.812(16) .
B8 B10 1.821(16) .
B9 B12 1.778(17) .
B9 B11 1.801(14) .
B9 H9A 1.1000 .
B10 B11 1.753(16) .
B10 B12 1.809(16) .
B10 H10A 1.1000 .
B11 B12 1.864(18) .
B11 H11A 1.1000 .
B12 H12 1.1000 .
B1 H1X 1.1000 .
N1 H1A 0.8600 .
C40 H40A 0.9600 .
C40 H40B 0.9600 .
C40 H40C 0.9600 .
